data_4112119
loop_
_publ_author_name
'Mary Grellier'
'Laure Vendier'
'Bruno Chaudret'
'Alberto Albinati'
'Silvia Rizzato'
'Sax Mason'
'Sylviane Sabo-Etienne'

_publ_contact_author_address
;
 Laboratoire de Chimie de Coordination
 205 Route de Narbonne
 31077 Toulouse Cedex 04
;
_publ_contact_author_email sabo@lcc-toulouse.fr
_publ_contact_author_name 'Sylviane Sabo-Etienne'
_publ_section_title
;
 Synthesis, Neutron Structure, and Reactivity of the Bis(dihydrogen)
 Complex RuH2(\h2-H2)2(PCyp3)2 Stabilized by Two Tricyclopentylphosphines
;
_journal_name_full 'Journal of the American Chemical Society'
_journal_page_first 17592
_journal_page_last 17593
_journal_paper_doi 10.1021/ja055126g
_journal_volume 127
_journal_year 2005
_chemical_formula_sum 'C30 H60 P2 Ru'
_chemical_formula_weight 583.82
_chemical_name_common Ru(H)2(eta2-H2)2[P(C5H27)3]2
_space_group_IT_number 14
_symmetry_cell_setting monoclinic
_symmetry_space_group_name_Hall '-P 2yn'
_symmetry_space_group_name_H-M 'P 1 21/n 1'
_atom_sites_solution_hydrogens difmap
_atom_sites_solution_primary direct
_atom_sites_solution_secondary difmap
_audit_creation_method SHELXL-97
_cell_angle_alpha 90.000(2)
_cell_angle_beta 105.3771(17)
_cell_angle_gamma 90.000(2)
_cell_formula_units_Z 4
_cell_length_a 14.8322(9)
_cell_length_b 9.4259(6)
_cell_length_c 21.6790(14)
_cell_measurement_reflns_used 1979
_cell_measurement_temperature 20(1)
_cell_measurement_theta_max 45.81
_cell_measurement_theta_min 21.08
_cell_volume 2922.4(3)
_computing_cell_refinement 'ILL RAFD9'
_computing_data_collection 'ILL HKLGEN, MAD'
_computing_data_reduction 'ILL Retreat'
_computing_molecular_graphics 'ORTEP for Windows v1.074 (L.J. Farrugia 1997)'
_computing_publication_material 'WinGX v1.64.05(L.J. Farrugia,J. Appl. Cryst.,1999,32, 837)'
_computing_structure_refinement 'SHELXL-97 (Sheldrick, 1997)'
_diffrn_ambient_temperature 20(2)
_diffrn_detector_area_resol_mean '2 to 3 mm'
_diffrn_measured_fraction_theta_full 0.855
_diffrn_measured_fraction_theta_max 0.855
_diffrn_measurement_device_type 'D19 multidetector-diffractometer'
_diffrn_measurement_method 'omega step-scans'
_diffrn_radiation_monochromator 'Ge (115)'
_diffrn_radiation_probe neutron
_diffrn_radiation_source 'ILL High Flux Reactor'
_diffrn_radiation_type neutron
_diffrn_radiation_wavelength 1.31600
_diffrn_reflns_av_R_equivalents 0.0756
_diffrn_reflns_av_sigmaI/netI 0.0640
_diffrn_reflns_limit_h_max 20
_diffrn_reflns_limit_h_min -17
_diffrn_reflns_limit_k_max 4
_diffrn_reflns_limit_k_min -12
_diffrn_reflns_limit_l_max 28
_diffrn_reflns_limit_l_min -17
_diffrn_reflns_number 12878
_diffrn_reflns_theta_full 63.02
_diffrn_reflns_theta_max 63.02
_diffrn_reflns_theta_min 2.77
_diffrn_standards_decay_% 0
_diffrn_standards_interval_time '12 hours'
_diffrn_standards_number 6
_exptl_absorpt_correction_T_max 0.9641
_exptl_absorpt_correction_T_min 0.8993
_exptl_absorpt_correction_type 'analytic, attenuation by cans'
_exptl_absorpt_process_details 'program D19abscan'
_exptl_crystal_colour colourless
_exptl_crystal_density_diffrn 1.332
_exptl_crystal_density_method n.a.
_exptl_crystal_description prismatic
_exptl_crystal_F_000 -3
_exptl_crystal_size_max 2.1
_exptl_crystal_size_mid 2.0
_exptl_crystal_size_min 2.0
_refine_diff_density_max 0.115
_refine_diff_density_min -0.094
_refine_diff_density_rms 0.023
_refine_ls_extinction_coef 0.0
_refine_ls_extinction_method none
_refine_ls_goodness_of_fit_ref 1.070
_refine_ls_hydrogen_treatment refall
_refine_ls_matrix_type full
_refine_ls_number_parameters 838
_refine_ls_number_reflns 6498
_refine_ls_number_restraints 0
_refine_ls_restrained_S_all 1.070
_refine_ls_R_factor_all 0.0779
_refine_ls_R_factor_gt 0.0521
_refine_ls_shift/su_max 0.013
_refine_ls_shift/su_mean 0.002
_refine_ls_structure_factor_coef Fsqd
_refine_ls_weighting_details 'calc w=1/[\s^2^(Fo^2^)+(0.0613P)^2^+0.3583P] where P=(Fo^2^+2Fc^2^)/3'
_refine_ls_weighting_scheme calc
_refine_ls_wR_factor_gt 0.1207
_refine_ls_wR_factor_ref 0.1440
_reflns_number_gt 4979
_reflns_number_total 6498
_reflns_threshold_expression >2sigma(I)
_cod_data_source_file ja055126gsi20051018_094223_1.cif
_cod_data_source_block ruh6
_cod_database_code 4112119

loop_
_symmetry_equiv_pos_as_xyz
'x, y, z'
'-x+1/2, y+1/2, -z+1/2'
'-x, -y, -z'
'x-1/2, -y-1/2, z-1/2'

loop_
_atom_site_label
_atom_site_type_symbol
_atom_site_fract_x
_atom_site_fract_y
_atom_site_fract_z
_atom_site_U_iso_or_equiv
_atom_site_adp_type
_atom_site_occupancy
_atom_site_symmetry_multiplicity
_atom_site_calc_flag
C1 C 0.89068(11) 0.52766(18) 0.38535(9) 0.0094(3) Uani 1 1 d
H1 H 0.9104(3) 0.5694(4) 0.43451(19) 0.0208(7) Uani 1 1 d
C2 C 0.87460(11) 0.36402(19) 0.38688(9) 0.0110(3) Uani 1 1 d
H2A H 0.9233(3) 0.3043(4) 0.3669(2) 0.0255(8) Uani 1 1 d
H2B H 0.8860(3) 0.3281(4) 0.4368(2) 0.0256(8) Uani 1 1 d
C3 C 0.77297(11) 0.3388(2) 0.34923(9) 0.0121(3) Uani 1 1 d
H3A H 0.7690(3) 0.3228(5) 0.2987(2) 0.0274(8) Uani 1 1 d
H3B H 0.7426(3) 0.2448(4) 0.3656(2) 0.0276(9) Uani 1 1 d
C4 C 0.72371(11) 0.4773(2) 0.35740(9) 0.0123(3) Uani 1 1 d
H4A H 0.7135(3) 0.4830(5) 0.4058(2) 0.0274(8) Uani 1 1 d
H4B H 0.6551(3) 0.4899(5) 0.3230(2) 0.0289(9) Uani 1 1 d
C5 C 0.79422(11) 0.58992(19) 0.34933(9) 0.0116(3) Uani 1 1 d
H5A H 0.7819(3) 0.6943(4) 0.3672(2) 0.0272(9) Uani 1 1 d
H5B H 0.7900(3) 0.6005(5) 0.2981(2) 0.0273(8) Uani 1 1 d
C6 C 1.09075(10) 0.51931(18) 0.41175(8) 0.0092(3) Uani 1 1 d
H6 H 1.0846(3) 0.5682(4) 0.45660(19) 0.0226(7) Uani 1 1 d
C7 C 1.10569(11) 0.35922(18) 0.42263(9) 0.0097(3) Uani 1 1 d
H7A H 1.0585(3) 0.3106(5) 0.4475(2) 0.0245(8) Uani 1 1 d
H7B H 1.0948(3) 0.3054(4) 0.3762(2) 0.0248(8) Uani 1 1 d
C8 C 1.20854(11) 0.3488(2) 0.46087(9) 0.0124(3) Uani 1 1 d
H8A H 1.2140(3) 0.3715(5) 0.5111(2) 0.0274(8) Uani 1 1 d
H8B H 1.2377(3) 0.2432(5) 0.4590(2) 0.0282(9) Uani 1 1 d
C9 C 1.25872(11) 0.4632(2) 0.43155(10) 0.0131(3) Uani 1 1 d
H9A H 1.2913(3) 0.4148(5) 0.3973(3) 0.0345(10) Uani 1 1 d
H9B H 1.3144(3) 0.5139(5) 0.4682(2) 0.0318(10) Uani 1 1 d
C10 C 1.18254(11) 0.5696(2) 0.39753(9) 0.0122(3) Uani 1 1 d
H10A H 1.1738(3) 0.5682(6) 0.3462(2) 0.0333(10) Uani 1 1 d
H10B H 1.1993(3) 0.6781(5) 0.4138(3) 0.0318(10) Uani 1 1 d
C11 C 0.99771(11) 0.76960(18) 0.35812(8) 0.0093(3) Uani 1 1 d
H11 H 1.0676(2) 0.7894(4) 0.3516(2) 0.0219(7) Uani 1 1 d
C12 C 0.99542(12) 0.83584(19) 0.42250(9) 0.0122(3) Uani 1 1 d
H12A H 0.9325(3) 0.8026(4) 0.4361(2) 0.0260(8) Uani 1 1 d
H12B H 1.0565(3) 0.8073(5) 0.4614(2) 0.0301(9) Uani 1 1 d
C13 C 0.98933(12) 0.99461(19) 0.40716(9) 0.0125(3) Uani 1 1 d
H13A H 0.9689(3) 1.0588(5) 0.4427(2) 0.0274(8) Uani 1 1 d
H13B H 1.0574(3) 1.0324(5) 0.4037(3) 0.0328(10) Uani 1 1 d
C14 C 0.91787(13) 1.0021(2) 0.34113(10) 0.0140(3) Uani 1 1 d
H14A H 0.9299(4) 1.0931(5) 0.3135(3) 0.0387(11) Uani 1 1 d
H14B H 0.8476(3) 1.0135(6) 0.3473(3) 0.0380(11) Uani 1 1 d
C15 C 0.92732(12) 0.85921(18) 0.30777(9) 0.0116(3) Uani 1 1 d
H15A H 0.9527(3) 0.8735(5) 0.2654(2) 0.0313(9) Uani 1 1 d
H15B H 0.8595(3) 0.8087(5) 0.2914(2) 0.0288(9) Uani 1 1 d
C16 C 0.90764(11) 0.48377(18) 0.07570(8) 0.0086(3) Uani 1 1 d
H16 H 0.9237(3) 0.4335(4) 0.03407(19) 0.0224(7) Uani 1 1 d
C17 C 0.90582(11) 0.64549(18) 0.06584(9) 0.0108(3) Uani 1 1 d
H17A H 0.9642(3) 0.6831(5) 0.0482(2) 0.0288(9) Uani 1 1 d
H17B H 0.9116(3) 0.6991(5) 0.1115(2) 0.0271(8) Uani 1 1 d
C18 C 0.81008(12) 0.67690(19) 0.01888(9) 0.0120(3) Uani 1 1 d
H18A H 0.7818(3) 0.7783(4) 0.0290(2) 0.0269(8) Uani 1 1 d
H18B H 0.8167(3) 0.6834(5) -0.0300(2) 0.0274(8) Uani 1 1 d
C19 C 0.74590(12) 0.5508(2) 0.02488(9) 0.0141(3) Uani 1 1 d
H19A H 0.6837(3) 0.5855(5) 0.0385(3) 0.0335(10) Uani 1 1 d
H19B H 0.7215(4) 0.4967(5) -0.0209(2) 0.0358(11) Uani 1 1 d
C20 C 0.80610(11) 0.4504(2) 0.07541(9) 0.0120(3) Uani 1 1 d
H20A H 0.7875(3) 0.3391(5) 0.0654(2) 0.0260(8) Uani 1 1 d
H20B H 0.7967(3) 0.4743(5) 0.1224(2) 0.0281(9) Uani 1 1 d
C21 C 0.97689(11) 0.22524(17) 0.13532(8) 0.0085(3) Uani 1 1 d
H21 H 0.9009(2) 0.2120(4) 0.1297(2) 0.0210(7) Uani 1 1 d
C22 C 1.02931(11) 0.12882(18) 0.19166(9) 0.0104(3) Uani 1 1 d
H22A H 1.0930(3) 0.1783(5) 0.2198(2) 0.0273(8) Uani 1 1 d
H22B H 0.9864(3) 0.1104(5) 0.2242(2) 0.0287(9) Uani 1 1 d
C23 C 1.05107(13) -0.0104(2) 0.16088(9) 0.0136(3) Uani 1 1 d
H23A H 1.1264(3) -0.0205(6) 0.1671(2) 0.0355(11) Uani 1 1 d
H23B H 1.0301(4) -0.1035(5) 0.1829(2) 0.0360(10) Uani 1 1 d
C24 C 1.00084(12) 0.00104(19) 0.08918(9) 0.0110(3) Uani 1 1 d
H24A H 0.9293(3) -0.0383(5) 0.0805(2) 0.0268(8) Uani 1 1 d
H24B H 1.0347(3) -0.0603(5) 0.0589(2) 0.0261(8) Uani 1 1 d
C25 C 0.99956(12) 0.16048(19) 0.07587(9) 0.0112(3) Uani 1 1 d
H25A H 0.9486(3) 0.1903(5) 0.0317(2) 0.0284(9) Uani 1 1 d
H25B H 1.0687(3) 0.1935(4) 0.0727(2) 0.0261(8) Uani 1 1 d
C26 C 1.10551(11) 0.45720(19) 0.12988(8) 0.0097(3) Uani 1 1 d
H26 H 1.0961(3) 0.4225(4) 0.0803(2) 0.0219(7) Uani 1 1 d
C27 C 1.13417(11) 0.61657(19) 0.13581(9) 0.0119(3) Uani 1 1 d
H27A H 1.1317(3) 0.6600(5) 0.0885(2) 0.0271(8) Uani 1 1 d
H27B H 1.0870(3) 0.6812(5) 0.1560(2) 0.0260(8) Uani 1 1 d
C28 C 1.23491(11) 0.6206(2) 0.17945(9) 0.0135(3) Uani 1 1 d
H28A H 1.2768(3) 0.7064(5) 0.1674(3) 0.0323(10) Uani 1 1 d
H28B H 1.2326(3) 0.6367(5) 0.2291(2) 0.0278(8) Uani 1 1 d
C29 C 1.27352(11) 0.4720(2) 0.17243(9) 0.0122(3) Uani 1 1 d
H29A H 1.3360(3) 0.4464(5) 0.2101(2) 0.0280(9) Uani 1 1 d
H29B H 1.2911(3) 0.4633(5) 0.1263(2) 0.0277(8) Uani 1 1 d
C30 C 1.19029(11) 0.37741(19) 0.17319(9) 0.0112(3) Uani 1 1 d
H30A H 1.1830(3) 0.3703(5) 0.2221(2) 0.0263(8) Uani 1 1 d
H30B H 1.1973(3) 0.2685(4) 0.1567(2) 0.0249(8) Uani 1 1 d
P1 P 0.98613(13) 0.5747(2) 0.34851(11) 0.0082(4) Uani 1 1 d
P2 P 0.99356(14) 0.4189(2) 0.14899(11) 0.0075(4) Uani 1 1 d
Ru1 Ru 0.97422(10) 0.49488(16) 0.24583(8) 0.0072(3) Uani 1 1 d
H1H H 1.0669(3) 0.3991(5) 0.2754(2) 0.0321(9) Uani 1 1 d
H2H H 1.0525(3) 0.6162(5) 0.2468(3) 0.0330(9) Uani 1 1 d
H11H H 0.9088(5) 0.6371(6) 0.2078(3) 0.0453(13) Uani 1 1 d
H12H H 0.8705(4) 0.5931(8) 0.2219(3) 0.0458(14) Uani 1 1 d
H21H H 0.8843(4) 0.3675(7) 0.2354(3) 0.0433(13) Uani 1 1 d
H22H H 0.9289(5) 0.3338(6) 0.2636(3) 0.0424(12) Uani 1 1 d

loop_
_atom_site_aniso_label
_atom_site_aniso_U_11
_atom_site_aniso_U_22
_atom_site_aniso_U_33
_atom_site_aniso_U_23
_atom_site_aniso_U_13
_atom_site_aniso_U_12
C1 0.0087(6) 0.0101(8) 0.0097(8) -0.0004(6) 0.0032(5) -0.0003(5)
H1 0.0266(16) 0.0203(17) 0.0153(18) -0.0012(13) 0.0054(13) 0.0000(14)
C2 0.0089(6) 0.0114(8) 0.0129(9) 0.0012(6) 0.0030(6) -0.0007(6)
H2A 0.0213(15) 0.0218(19) 0.034(2) -0.0042(15) 0.0087(15) 0.0014(14)
H2B 0.0340(18) 0.0241(19) 0.0168(19) 0.0045(14) 0.0035(15) -0.0062(15)
C3 0.0095(6) 0.0147(8) 0.0126(9) -0.0028(6) 0.0038(6) -0.0031(6)
H3A 0.0244(16) 0.033(2) 0.024(2) -0.0047(16) 0.0048(15) 0.0033(15)
H3B 0.0246(17) 0.0205(19) 0.038(3) 0.0032(16) 0.0080(16) -0.0055(14)
C4 0.0080(7) 0.0159(8) 0.0141(9) -0.0011(6) 0.0046(6) -0.0006(6)
H4A 0.0281(18) 0.032(2) 0.025(2) 0.0010(15) 0.0137(16) -0.0004(16)
H4B 0.0136(14) 0.039(2) 0.033(2) 0.0040(17) 0.0040(14) 0.0024(15)
C5 0.0084(6) 0.0142(9) 0.0134(9) 0.0006(6) 0.0049(6) 0.0013(6)
H5A 0.0230(16) 0.0201(19) 0.040(3) -0.0063(16) 0.0100(16) 0.0026(14)
H5B 0.0257(17) 0.038(2) 0.017(2) 0.0044(15) 0.0038(14) 0.0010(16)
C6 0.0074(6) 0.0113(8) 0.0086(8) 0.0004(6) 0.0016(5) 0.0009(5)
H6 0.0249(16) 0.0236(18) 0.0185(19) -0.0043(13) 0.0042(13) 0.0033(14)
C7 0.0093(6) 0.0098(8) 0.0098(8) -0.0001(6) 0.0021(6) 0.0003(5)
H7A 0.0219(16) 0.027(2) 0.027(2) 0.0066(15) 0.0100(14) -0.0030(14)
H7B 0.0280(17) 0.0217(18) 0.022(2) -0.0035(14) 0.0010(14) 0.0051(14)
C8 0.0105(7) 0.0151(9) 0.0111(9) 0.0026(6) 0.0020(6) 0.0033(6)
H8A 0.0272(17) 0.041(2) 0.013(2) 0.0002(15) 0.0048(14) 0.0008(16)
H8B 0.0261(17) 0.023(2) 0.034(2) 0.0069(16) 0.0068(16) 0.0096(15)
C9 0.0075(6) 0.0151(8) 0.0164(9) 0.0007(6) 0.0024(6) 0.0006(6)
H9A 0.035(2) 0.034(2) 0.043(3) 0.0002(19) 0.025(2) 0.0046(18)
H9B 0.0223(17) 0.029(2) 0.036(3) 0.0007(17) -0.0062(16) -0.0060(15)
C10 0.0083(6) 0.0151(9) 0.0133(9) 0.0006(6) 0.0029(6) -0.0013(6)
H10A 0.0246(17) 0.056(3) 0.021(2) 0.0030(18) 0.0092(15) -0.0028(18)
H10B 0.0209(16) 0.019(2) 0.052(3) -0.0033(17) 0.0042(17) -0.0041(14)
C11 0.0103(6) 0.0090(7) 0.0090(8) 0.0005(5) 0.0033(6) 0.0003(5)
H11 0.0166(14) 0.0236(18) 0.027(2) 0.0017(14) 0.0083(13) -0.0018(13)
C12 0.0157(7) 0.0120(8) 0.0090(8) -0.0010(6) 0.0033(6) 0.0002(6)
H12A 0.0322(19) 0.0239(19) 0.026(2) 0.0007(14) 0.0148(16) -0.0030(15)
H12B 0.036(2) 0.027(2) 0.022(2) 0.0018(15) -0.0026(16) 0.0068(16)
C13 0.0139(7) 0.0106(8) 0.0128(9) 0.0006(6) 0.0034(6) 0.0007(6)
H13A 0.0364(19) 0.0225(19) 0.023(2) -0.0027(15) 0.0072(15) 0.0056(16)
H13B 0.0240(18) 0.027(2) 0.049(3) -0.0023(18) 0.0111(17) -0.0070(15)
C14 0.0180(8) 0.0117(8) 0.0129(9) 0.0014(6) 0.0050(6) 0.0046(6)
H14A 0.069(3) 0.014(2) 0.032(3) 0.0043(16) 0.013(2) 0.0071(19)
H14B 0.0260(19) 0.047(3) 0.040(3) -0.013(2) 0.0063(18) 0.0110(19)
C15 0.0136(7) 0.0095(8) 0.0105(9) 0.0015(6) 0.0011(6) 0.0030(6)
H15A 0.040(2) 0.034(2) 0.022(2) 0.0054(16) 0.0123(17) 0.0078(18)
H15B 0.0222(17) 0.0230(19) 0.035(2) -0.0019(16) -0.0033(15) -0.0011(14)
C16 0.0083(6) 0.0088(7) 0.0084(8) 0.0004(5) 0.0017(5) 0.0005(5)
H16 0.0264(16) 0.0249(18) 0.0161(18) -0.0043(13) 0.0061(13) 0.0029(14)
C17 0.0105(7) 0.0097(8) 0.0120(8) -0.0008(6) 0.0025(6) -0.0010(6)
H17A 0.0235(17) 0.030(2) 0.034(2) 0.0111(17) 0.0100(16) -0.0019(15)
H17B 0.0357(19) 0.025(2) 0.0168(19) -0.0058(14) 0.0007(15) 0.0038(16)
C18 0.0118(7) 0.0114(8) 0.0130(9) 0.0010(6) 0.0035(6) 0.0027(6)
H18A 0.0285(17) 0.0164(18) 0.034(2) -0.0038(15) 0.0050(16) 0.0061(14)
H18B 0.0284(18) 0.034(2) 0.020(2) 0.0061(15) 0.0079(15) 0.0011(16)
C19 0.0098(7) 0.0163(9) 0.0147(9) 0.0033(7) 0.0008(6) 0.0013(6)
H19A 0.0184(16) 0.030(2) 0.053(3) 0.0096(19) 0.0114(17) 0.0063(15)
H19B 0.046(2) 0.030(2) 0.022(2) 0.0032(16) -0.0078(18) -0.0059(19)
C20 0.0082(6) 0.0151(9) 0.0117(9) 0.0013(6) 0.0007(6) 0.0016(6)
H20A 0.0241(16) 0.023(2) 0.029(2) 0.0044(15) 0.0039(14) -0.0022(14)
H20B 0.0255(17) 0.042(2) 0.018(2) -0.0008(16) 0.0078(14) -0.0006(16)
C21 0.0091(6) 0.0068(7) 0.0097(8) 0.0007(5) 0.0028(5) 0.0004(5)
H21 0.0157(14) 0.0230(18) 0.0242(19) 0.0018(14) 0.0052(13) -0.0010(13)
C22 0.0111(7) 0.0102(8) 0.0096(8) 0.0001(6) 0.0021(6) 0.0017(6)
H22A 0.0270(17) 0.0229(19) 0.026(2) -0.0004(14) -0.0036(15) -0.0037(14)
H22B 0.0339(19) 0.031(2) 0.026(2) 0.0067(16) 0.0154(17) 0.0082(16)
C23 0.0181(8) 0.0117(8) 0.0114(9) 0.0015(6) 0.0046(6) 0.0035(6)
H23A 0.0248(18) 0.048(3) 0.032(3) -0.0068(19) 0.0041(17) 0.0115(18)
H23B 0.066(3) 0.0186(19) 0.026(2) 0.0042(16) 0.017(2) -0.0014(19)
C24 0.0124(7) 0.0101(8) 0.0114(9) -0.0007(6) 0.0046(6) -0.0002(6)
H24A 0.0199(16) 0.026(2) 0.035(2) -0.0022(16) 0.0075(15) -0.0061(14)
H24B 0.0318(18) 0.0230(19) 0.025(2) -0.0057(15) 0.0107(15) 0.0002(15)
C25 0.0127(7) 0.0117(8) 0.0092(8) -0.0008(6) 0.0033(6) -0.0001(6)
H25A 0.0340(19) 0.028(2) 0.018(2) 0.0031(14) -0.0026(15) 0.0085(16)
H25B 0.0291(18) 0.0228(19) 0.031(2) -0.0017(15) 0.0163(16) -0.0053(15)
C26 0.0080(6) 0.0119(8) 0.0100(8) -0.0006(6) 0.0038(5) -0.0002(5)
H26 0.0215(15) 0.0232(18) 0.022(2) -0.0024(13) 0.0072(13) 0.0007(13)
C27 0.0100(7) 0.0125(8) 0.0136(9) 0.0001(6) 0.0042(6) -0.0006(6)
H27A 0.0300(18) 0.025(2) 0.026(2) 0.0066(15) 0.0067(15) -0.0038(15)
H27B 0.0246(17) 0.0243(19) 0.031(2) -0.0057(15) 0.0101(15) 0.0028(14)
C28 0.0100(7) 0.0149(8) 0.0149(10) -0.0011(6) 0.0021(6) -0.0028(6)
H28A 0.0252(18) 0.026(2) 0.044(3) 0.0031(18) 0.0056(17) -0.0099(16)
H28B 0.0311(18) 0.030(2) 0.021(2) -0.0055(15) 0.0039(15) -0.0013(16)
C29 0.0086(7) 0.0146(8) 0.0133(9) -0.0002(6) 0.0031(6) -0.0005(6)
H29A 0.0158(15) 0.031(2) 0.033(2) -0.0017(16) 0.0001(14) -0.0011(14)
H29B 0.0267(17) 0.033(2) 0.026(2) -0.0005(16) 0.0119(15) 0.0010(15)
C30 0.0078(6) 0.0125(8) 0.0131(9) -0.0020(6) 0.0026(6) -0.0001(6)
H30A 0.0247(17) 0.032(2) 0.023(2) 0.0042(15) 0.0073(15) 0.0003(15)
H30B 0.0261(17) 0.0191(19) 0.030(2) -0.0014(14) 0.0082(15) 0.0054(14)
P1 0.0066(7) 0.0094(9) 0.0087(10) -0.0008(7) 0.0022(7) -0.0001(7)
P2 0.0085(8) 0.0071(9) 0.0069(10) -0.0001(7) 0.0022(7) 0.0005(7)
Ru1 0.0077(6) 0.0080(7) 0.0059(7) -0.0006(5) 0.0017(5) -0.0001(5)
H1H 0.0258(17) 0.043(3) 0.025(2) 0.0043(17) 0.0029(15) 0.0140(17)
H2H 0.0325(19) 0.033(2) 0.037(3) -0.0033(18) 0.0153(18) -0.0158(18)
H11H 0.048(3) 0.034(3) 0.055(4) 0.019(2) 0.016(3) 0.018(2)
H12H 0.030(2) 0.058(4) 0.050(4) 0.014(3) 0.012(2) 0.018(2)
H21H 0.035(2) 0.041(3) 0.049(3) 0.003(3) 0.004(2) -0.021(2)
H22H 0.050(3) 0.024(2) 0.051(3) 0.008(2) 0.009(3) -0.010(2)

loop_
_atom_type_symbol
_atom_type_description
_atom_type_scat_dispersion_real
_atom_type_scat_dispersion_imag
_atom_type_scat_source
C C 0.66460 0.0000 'Neutron Scattering Lengths, Neutron Data Booklet, 1.1-1 ILL, 2002.'
H H -0.37390 0.0000 'Neutron Scattering Lengths, Neutron Data Booklet, 1.1-1 ILL, 2002.'
P P 0.513 0.0000 'Neutron Scattering Lengths, Neutron Data Booklet, 1.1-1 ILL, 2002.'
Ru Ru 0.702 0.0000 'Neutron Scattering Lengths, Neutron Data Booklet, 1.1-1 ILL, 2002.'

loop_
_geom_angle_atom_site_label_1
_geom_angle_atom_site_label_2
_geom_angle_atom_site_label_3
_geom_angle
C5 C1 C2 104.98(13)
C5 C1 P1 113.59(14)
C2 C1 P1 112.54(13)
C5 C1 H1 109.0(2)
C2 C1 H1 109.6(2)
P1 C1 H1 107.1(2)
C3 C2 C1 106.05(14)
C3 C2 H2A 111.7(3)
C1 C2 H2A 112.3(3)
C3 C2 H2B 110.4(3)
C1 C2 H2B 109.9(3)
H2A C2 H2B 106.6(4)
C4 C3 C2 103.81(14)
C4 C3 H3A 109.5(3)
C2 C3 H3A 109.9(3)
C4 C3 H3B 113.8(3)
C2 C3 H3B 112.6(3)
H3A C3 H3B 107.2(4)
C3 C4 C5 102.52(13)
C3 C4 H4A 110.0(3)
C5 C4 H4A 110.2(3)
C3 C4 H4B 113.5(3)
C5 C4 H4B 112.7(3)
H4A C4 H4B 107.8(4)
C4 C5 C1 104.28(14)
C4 C5 H5A 113.6(3)
C1 C5 H5A 112.4(3)
C4 C5 H5B 108.7(3)
C1 C5 H5B 109.9(3)
H5A C5 H5B 107.9(4)
C7 C6 C10 103.49(13)
C7 C6 P1 116.70(13)
C10 C6 P1 112.00(14)
C7 C6 H6 108.6(3)
C10 C6 H6 109.3(3)
P1 C6 H6 106.6(2)
C8 C7 C6 103.20(13)
C8 C7 H7A 112.5(3)
C6 C7 H7A 113.8(3)
C8 C7 H7B 110.4(3)
C6 C7 H7B 109.4(3)
H7A C7 H7B 107.5(4)
C7 C8 C9 104.61(14)
C7 C8 H8A 109.0(3)
C9 C8 H8A 111.0(3)
C7 C8 H8B 112.7(3)
C9 C8 H8B 112.6(3)
H8A C8 H8B 106.9(4)
C8 C9 C10 106.22(13)
C8 C9 H9A 109.8(3)
C10 C9 H9A 110.4(3)
C8 C9 H9B 111.1(3)
C10 C9 H9B 112.3(3)
H9A C9 H9B 107.1(4)
C9 C10 C6 106.06(14)
C9 C10 H10A 110.7(3)
C6 C10 H10A 109.2(3)
C9 C10 H10B 112.3(3)
C6 C10 H10B 111.2(3)
H10A C10 H10B 107.3(5)
C12 C11 C15 104.22(14)
C12 C11 P1 118.77(14)
C15 C11 P1 115.94(13)
C12 C11 H11 107.2(3)
C15 C11 H11 107.4(3)
P1 C11 H11 102.5(2)
C13 C12 C11 102.36(15)
C13 C12 H12A 109.4(3)
C11 C12 H12A 110.7(3)
C13 C12 H12B 113.4(3)
C11 C12 H12B 112.8(3)
H12A C12 H12B 108.2(4)
C12 C13 C14 103.49(14)
C12 C13 H13A 113.8(3)
C14 C13 H13A 112.4(3)
C12 C13 H13B 109.4(3)
C14 C13 H13B 110.0(3)
H13A C13 H13B 107.8(4)
C13 C14 C15 105.56(14)
C13 C14 H14A 112.0(3)
C15 C14 H14A 112.3(3)
C13 C14 H14B 109.6(3)
C15 C14 H14B 110.5(3)
H14A C14 H14B 107.0(5)
C11 C15 C14 105.82(14)
C11 C15 H15A 110.1(3)
C14 C15 H15A 112.3(3)
C11 C15 H15B 112.7(3)
C14 C15 H15B 110.1(3)
H15A C15 H15B 106.0(4)
C20 C16 C17 102.78(13)
C20 C16 P2 112.67(14)
C17 C16 P2 115.35(13)
C20 C16 H16 109.5(2)
C17 C16 H16 108.2(3)
P2 C16 H16 108.1(2)
C16 C17 C18 105.15(13)
C16 C17 H17A 112.5(3)
C18 C17 H17A 112.5(3)
C16 C17 H17B 109.7(3)
C18 C17 H17B 110.2(3)
H17A C17 H17B 106.7(4)
C17 C18 C19 106.03(14)
C17 C18 H18A 111.8(3)
C19 C18 H18A 112.2(3)
C17 C18 H18B 110.4(3)
C19 C18 H18B 109.9(3)
H18A C18 H18B 106.6(4)
C20 C19 C18 106.13(13)
C20 C19 H19A 111.3(3)
C18 C19 H19A 112.1(3)
C20 C19 H19B 110.5(3)
C18 C19 H19B 110.2(3)
H19A C19 H19B 106.7(4)
C16 C20 C19 105.05(14)
C16 C20 H20A 113.2(3)
C19 C20 H20A 112.4(3)
C16 C20 H20B 108.8(3)
C19 C20 H20B 110.1(3)
H20A C20 H20B 107.2(4)
C25 C21 C22 104.52(13)
C25 C21 P2 118.27(14)
C22 C21 P2 115.58(13)
C25 C21 H21 107.7(3)
C22 C21 H21 107.6(3)
P2 C21 H21 102.6(2)
C23 C22 C21 105.98(14)
C23 C22 H22A 111.0(3)
C21 C22 H22A 111.7(3)
C23 C22 H22B 111.8(3)
C21 C22 H22B 110.4(3)
H22A C22 H22B 106.1(4)
C24 C23 C22 106.05(14)
C24 C23 H23A 109.6(3)
C22 C23 H23A 110.2(3)
C24 C23 H23B 112.5(3)
C22 C23 H23B 112.4(3)
H23A C23 H23B 106.2(5)
C25 C24 C23 103.75(14)
C25 C24 H24A 109.8(3)
C23 C24 H24A 109.7(3)
C25 C24 H24B 113.1(3)
C23 C24 H24B 113.2(3)
H24A C24 H24B 107.3(4)
C24 C25 C21 103.05(15)
C24 C25 H25A 113.0(3)
C21 C25 H25A 112.2(3)
C24 C25 H25B 109.1(3)
C21 C25 H25B 110.9(3)
H25A C25 H25B 108.5(4)
C30 C26 C27 104.97(13)
C30 C26 P2 113.69(14)
C27 C26 P2 114.29(13)
C30 C26 H26 108.7(2)
C27 C26 H26 109.3(3)
P2 C26 H26 105.8(2)
C28 C27 C26 105.87(14)
C28 C27 H27A 110.5(3)
C26 C27 H27A 110.0(3)
C28 C27 H27B 110.9(3)
C26 C27 H27B 112.2(3)
H27A C27 H27B 107.4(4)
C29 C28 C27 104.03(14)
C29 C28 H28A 113.6(3)
C27 C28 H28A 113.1(3)
C29 C28 H28B 109.5(3)
C27 C28 H28B 109.2(3)
H28A C28 H28B 107.4(4)
C30 C29 C28 101.99(13)
C30 C29 H29A 113.2(3)
C28 C29 H29A 113.2(3)
C30 C29 H29B 110.7(3)
C28 C29 H29B 110.0(3)
H29A C29 H29B 107.7(4)
C29 C30 C26 103.80(14)
C29 C30 H30A 109.5(3)
C26 C30 H30A 110.1(3)
C29 C30 H30B 113.2(3)
C26 C30 H30B 112.8(2)
H30A C30 H30B 107.5(4)
C11 P1 C6 99.31(12)
C11 P1 C1 104.32(13)
C6 P1 C1 101.49(13)
C11 P1 Ru1 114.35(12)
C6 P1 Ru1 117.14(12)
C1 P1 Ru1 117.70(12)
C26 P2 C21 104.23(13)
C26 P2 C16 101.37(13)
C21 P2 C16 98.94(12)
C26 P2 Ru1 118.59(12)
C21 P2 Ru1 114.04(12)
C16 P2 Ru1 116.97(12)
P2 Ru1 P1 168.86(10)
P2 Ru1 H1H 83.72(19)
P1 Ru1 H1H 87.71(19)
P2 Ru1 H2H 88.3(2)
P1 Ru1 H2H 83.5(2)
H1H Ru1 H2H 81.9(3)
P2 Ru1 H11H 89.8(3)
P1 Ru1 H11H 95.6(3)
H1H Ru1 H11H 157.8(3)
H2H Ru1 H11H 76.7(3)
P2 Ru1 H12H 101.9(2)
P1 Ru1 H12H 87.2(2)
H1H Ru1 H12H 173.4(3)
H2H Ru1 H12H 101.5(3)
H11H Ru1 H12H 27.4(3)
P2 Ru1 H21H 86.8(2)
P1 Ru1 H21H 102.0(2)
H1H Ru1 H21H 101.7(3)
H2H Ru1 H21H 173.5(3)
H11H Ru1 H21H 99.0(3)
H12H Ru1 H21H 75.4(4)
P2 Ru1 H22H 94.5(2)
P1 Ru1 H22H 90.3(2)
H1H Ru1 H22H 76.4(3)
H2H Ru1 H22H 157.7(3)
H11H Ru1 H22H 125.4(3)
H12H Ru1 H22H 99.5(4)
H21H Ru1 H22H 27.5(3)

loop_
_geom_bond_atom_site_label_1
_geom_bond_atom_site_label_2
_geom_bond_distance
C1 C5 1.552(2)
C1 C2 1.562(2)
C1 P1 1.854(3)
C1 H1 1.100(4)
C2 C3 1.531(2)
C2 H2A 1.092(4)
C2 H2B 1.103(4)
C3 C4 1.529(2)
C3 H3A 1.092(5)
C3 H3B 1.095(4)
C4 C5 1.532(2)
C4 H4A 1.101(5)
C4 H4B 1.097(4)
C5 H5A 1.091(4)
C5 H5B 1.100(5)
C6 C7 1.534(2)
C6 C10 1.548(2)
C6 P1 1.853(3)
C6 H6 1.102(4)
C7 C8 1.534(2)
C7 H7A 1.092(4)
C7 H7B 1.100(4)
C8 C9 1.540(3)
C8 H8A 1.091(5)
C8 H8B 1.090(4)
C9 C10 1.544(2)
C9 H9A 1.087(5)
C9 H9B 1.093(4)
C10 H10A 1.086(5)
C10 H10B 1.088(5)
C11 C12 1.538(3)
C11 C15 1.546(2)
C11 P1 1.852(3)
C11 H11 1.098(4)
C12 C13 1.531(3)
C12 H12A 1.096(4)
C12 H12B 1.095(4)
C13 C14 1.540(3)
C13 H13A 1.084(5)
C13 H13B 1.092(4)
C14 C15 1.553(3)
C14 H14A 1.088(5)
C14 H14B 1.090(5)
C15 H15A 1.089(5)
C15 H15B 1.085(4)
C16 C20 1.537(2)
C16 C17 1.538(2)
C16 P2 1.857(3)
C16 H16 1.100(4)
C17 C18 1.541(2)
C17 H17A 1.094(4)
C17 H17B 1.094(4)
C18 C19 1.549(3)
C18 H18A 1.090(4)
C18 H18B 1.091(5)
C19 C20 1.541(2)
C19 H19A 1.091(4)
C19 H19B 1.089(5)
C20 H20A 1.091(4)
C20 H20B 1.087(5)
C21 C25 1.542(3)
C21 C22 1.555(2)
C21 P2 1.855(3)
C21 H21 1.108(4)
C22 C23 1.544(2)
C22 H22A 1.084(4)
C22 H22B 1.083(5)
C23 C24 1.539(3)
C23 H23A 1.094(4)
C23 H23B 1.084(5)
C24 C25 1.530(2)
C24 H24A 1.092(4)
C24 H24B 1.091(4)
C25 H25A 1.088(4)
C25 H25B 1.092(4)
C26 C30 1.550(2)
C26 C27 1.557(2)
C26 P2 1.850(3)
C26 H26 1.096(4)
C27 C28 1.543(2)
C27 H27A 1.096(5)
C27 H27B 1.102(4)
C28 C29 1.536(3)
C28 H28A 1.093(4)
C28 H28B 1.096(5)
C29 C30 1.526(2)
C29 H29A 1.087(4)
C29 H29B 1.102(5)
C30 H30A 1.096(5)
C30 H30B 1.102(4)
P1 Ru1 2.312(3)
P2 Ru1 2.307(3)
Ru1 H1H 1.628(4)
Ru1 H2H 1.625(4)
Ru1 H11H 1.730(5)
Ru1 H12H 1.753(5)
Ru1 H21H 1.764(5)
Ru1 H22H 1.745(5)

loop_
_geom_torsion_atom_site_label_1
_geom_torsion_atom_site_label_2
_geom_torsion_atom_site_label_3
_geom_torsion_atom_site_label_4
_geom_torsion
C5 C1 C2 C3 2.96(18)
P1 C1 C2 C3 -121.06(15)
C1 C2 C3 C4 -27.71(18)
C2 C3 C4 C5 42.04(18)
C3 C4 C5 C1 -40.15(18)
C2 C1 C5 C4 22.86(18)
P1 C1 C5 C4 146.22(14)
C10 C6 C7 C8 39.82(17)
P1 C6 C7 C8 163.31(14)
C6 C7 C8 C9 -37.85(18)
C7 C8 C9 C10 21.07(19)
C8 C9 C10 C6 3.58(19)
C7 C6 C10 C9 -26.78(18)
P1 C6 C10 C9 -153.30(14)
C15 C11 C12 C13 -39.56(16)
P1 C11 C12 C13 -170.40(13)
C11 C12 C13 C14 42.58(17)
C12 C13 C14 C15 -29.29(19)
C12 C11 C15 C14 21.38(17)
P1 C11 C15 C14 153.86(14)
C13 C14 C15 C11 4.80(19)
C20 C16 C17 C18 -37.01(17)
P2 C16 C17 C18 -160.02(14)
C16 C17 C18 C19 22.80(19)
C17 C18 C19 C20 0.3(2)
C17 C16 C20 C19 37.17(18)
P2 C16 C20 C19 161.95(14)
C18 C19 C20 C16 -23.31(19)
C25 C21 C22 C23 -18.31(17)
P2 C21 C22 C23 -150.11(14)
C21 C22 C23 C24 -6.77(18)
C22 C23 C24 C25 29.50(17)
C23 C24 C25 C21 -40.83(16)
C22 C21 C25 C24 36.55(16)
P2 C21 C25 C24 166.77(13)
C30 C26 C27 C28 2.45(18)
P2 C26 C27 C28 127.68(15)
C26 C27 C28 C29 23.86(18)
C27 C28 C29 C30 -41.30(18)
C28 C29 C30 C26 42.89(18)
C27 C26 C30 C29 -28.04(18)
P2 C26 C30 C29 -153.65(14)
C12 C11 P1 C6 -60.99(17)
C15 C11 P1 C6 173.65(14)
C12 C11 P1 C1 43.50(18)
C15 C11 P1 C1 -81.86(17)
C12 C11 P1 Ru1 173.45(12)
C15 C11 P1 Ru1 48.09(18)
C7 C6 P1 C11 177.10(14)
C10 C6 P1 C11 -63.91(17)
C7 C6 P1 C1 70.30(17)
C10 C6 P1 C1 -170.71(14)
C7 C6 P1 Ru1 -59.29(18)
C10 C6 P1 Ru1 59.70(18)
C5 C1 P1 C11 65.24(17)
C2 C1 P1 C11 -175.64(13)
C5 C1 P1 C6 168.08(14)
C2 C1 P1 C6 -72.80(16)
C5 C1 P1 Ru1 -62.68(18)
C2 C1 P1 Ru1 56.43(17)
C30 C26 P2 C21 -61.24(17)
C27 C26 P2 C21 178.27(13)
C30 C26 P2 C16 -163.62(13)
C27 C26 P2 C16 75.89(16)
C30 C26 P2 Ru1 66.85(18)
C27 C26 P2 Ru1 -53.64(18)
C25 C21 P2 C26 -42.05(17)
C22 C21 P2 C26 82.92(17)
C25 C21 P2 C16 62.17(16)
C22 C21 P2 C16 -172.85(13)
C25 C21 P2 Ru1 -172.87(12)
C22 C21 P2 Ru1 -47.90(17)
C20 C16 P2 C26 173.95(13)
C17 C16 P2 C26 -68.46(17)
C20 C16 P2 C21 67.36(16)
C17 C16 P2 C21 -175.05(13)
C20 C16 P2 Ru1 -55.51(18)
C17 C16 P2 Ru1 62.08(18)
C26 P2 Ru1 P1 -17.9(6)
C21 P2 Ru1 P1 105.5(6)
C16 P2 Ru1 P1 -139.8(5)
C11 P1 Ru1 P2 82.1(6)
C6 P1 Ru1 P2 -33.5(6)
C1 P1 Ru1 P2 -154.9(5)
